data_7120838
loop_
_publ_author_name
'Liu, Guangfeng'
'Gu, Peiyang'
'NIE, Lina'
'zhang, qichun'

_publ_section_title
;
 Simultaneous Crystallization of in situ Formed Conjugated Polymer and
 Inorganic Matrix for Structure Solving
;
_journal_name_full 'Chem. Commun.'
_journal_paper_doi 10.1039/C7CC06620A
_journal_year 2017
_chemical_formula_sum 'C15 Br20 N3 Pb9'
_chemical_formula_weight 3685.09
_space_group_crystal_system monoclinic
_space_group_IT_number 12
_space_group_name_Hall '-C 2y'
_space_group_name_H-M_alt 'C 1 2/m 1'
_symmetry_space_group_name_Hall '-C 2y'
_symmetry_space_group_name_H-M 'C 1 2/m 1'
_audit_block_doi 10.5517/ccdc.csd.cc1pfwnn
_audit_creation_method SHELXL-2014/7
_audit_update_record
;
2017-07-18 deposited with the CCDC.
2017-10-26 downloaded from the CCDC.
;
_cell_angle_alpha 90
_cell_angle_beta 96.628(3)
_cell_angle_gamma 90
_cell_formula_units_Z 2
_cell_length_a 47.7482(16)
_cell_length_b 4.34560(10)
_cell_length_c 12.0277(4)
_cell_measurement_reflns_used 9534
_cell_measurement_temperature 80(2)
_cell_measurement_theta_max 27.54
_cell_measurement_theta_min 2.28
_cell_volume 2479.00(13)
_computing_cell_refinement 'Bruker SAINT'
_computing_data_collection 'Bruker APEX3'
_computing_data_reduction 'Bruker SAINT'
_computing_molecular_graphics 'Bruker SHELXTL'
_computing_publication_material 'Bruker SHELXTL'
_computing_structure_refinement 'SHELXL-2014 (Sheldrick 2014)'
_computing_structure_solution 'SHELXS-97 (Sheldrick 2008)'
_diffrn_ambient_temperature 80(2)
_diffrn_measured_fraction_theta_full 0.993
_diffrn_measured_fraction_theta_max 0.991
_diffrn_measurement_device_type 'Bruker APEX-II CCD'
_diffrn_measurement_method '\f and \w scans'
_diffrn_radiation_type MoK\a
_diffrn_radiation_wavelength 0.71073
_diffrn_reflns_av_R_equivalents 0.0335
_diffrn_reflns_av_unetI/netI 0.0224
_diffrn_reflns_Laue_measured_fraction_full 0.993
_diffrn_reflns_Laue_measured_fraction_max 0.991
_diffrn_reflns_limit_h_max 62
_diffrn_reflns_limit_h_min -59
_diffrn_reflns_limit_k_max 5
_diffrn_reflns_limit_k_min -5
_diffrn_reflns_limit_l_max 15
_diffrn_reflns_limit_l_min -15
_diffrn_reflns_number 26766
_diffrn_reflns_point_group_measured_fraction_full 0.993
_diffrn_reflns_point_group_measured_fraction_max 0.991
_diffrn_reflns_theta_full 25.242
_diffrn_reflns_theta_max 27.483
_diffrn_reflns_theta_min 1.704
_exptl_absorpt_coefficient_mu 46.578
_exptl_absorpt_correction_T_max 0.112
_exptl_absorpt_correction_T_min 0.003
_exptl_absorpt_correction_type multi-scan
_exptl_absorpt_process_details 'Bruker SADABS'
_exptl_crystal_colour white
_exptl_crystal_density_diffrn 4.937
_exptl_crystal_description prism
_exptl_crystal_F_000 3098
_exptl_crystal_size_max 0.498
_exptl_crystal_size_mid 0.112
_exptl_crystal_size_min 0.047
_exptl_transmission_factor_max 0.7456
_exptl_transmission_factor_min 0.2428
_refine_diff_density_max 1.240
_refine_diff_density_min -1.186
_refine_diff_density_rms 0.238
_refine_ls_extinction_method none
_refine_ls_goodness_of_fit_ref 1.178
_refine_ls_hydrogen_treatment undef
_refine_ls_matrix_type full
_refine_ls_number_parameters 130
_refine_ls_number_reflns 3203
_refine_ls_number_restraints 0
_refine_ls_restrained_S_all 1.178
_refine_ls_R_factor_all 0.0220
_refine_ls_R_factor_gt 0.0204
_refine_ls_shift/su_max 0.004
_refine_ls_shift/su_mean 0.000
_refine_ls_structure_factor_coef Fsqd
_refine_ls_weighting_details 'w=1/[\s^2^(Fo^2^)+(0.0174P)^2^+22.3402P] where P=(Fo^2^+2Fc^2^)/3'
_refine_ls_weighting_scheme calc
_refine_ls_wR_factor_gt 0.0450
_refine_ls_wR_factor_ref 0.0455
_reflns_Friedel_coverage 0.000
_reflns_number_gt 3073
_reflns_number_total 3203
_reflns_threshold_expression 'I > 2\s(I)'
_cod_data_source_file c7cc06620a2.cif
_cod_data_source_block 0001_a
_cod_database_code 7120838
_shelx_shelxl_version_number 2014/7
_shelx_space_group_comment
;
The symmetry employed for this shelxl refinement is uniquely defined
by the following loop, which should always be used as a source of
symmetry information in preference to the above space-group names.
They are only intended as comments.
;
_shelx_estimated_absorpt_t_min 0.016
_shelx_estimated_absorpt_t_max 0.218

loop_
_space_group_symop_operation_xyz
'x, y, z'
'-x, y, -z'
'x+1/2, y+1/2, z'
'-x+1/2, y+1/2, -z'
'-x, -y, -z'
'x, -y, z'
'-x+1/2, -y+1/2, -z'
'x+1/2, -y+1/2, z'

loop_
_atom_site_label
_atom_site_type_symbol
_atom_site_fract_x
_atom_site_fract_y
_atom_site_fract_z
_atom_site_U_iso_or_equiv
_atom_site_adp_type
_atom_site_occupancy
_atom_site_site_symmetry_order
_atom_site_calc_flag
_atom_site_refinement_flags_posn
_atom_site_refinement_flags_adp
_atom_site_refinement_flags_occupancy
Pb01 Pb 0.58502(2) 2.0000 0.78387(2) 0.01303(7) Uani 1 2 d S T P
N1 N 0.5000 1.174(2) 1.0000 0.0355(19) Uani 0.5 2 d S T P
C5 C 0.5000 1.174(2) 1.0000 0.0355(19) Uani 0.5 2 d S T P
C1 C 0.51085(18) 1.336(2) 1.0947(7) 0.061(2) Uani 1 1 d . . .
Pb02 Pb 0.59381(2) 1.0000 0.41360(2) 0.01458(7) Uani 1 2 d S T P
C2 C 0.67749(16) 0.837(2) 0.6840(7) 0.055(2) Uani 1 1 d . . .
Pb03 Pb 0.72857(2) 0.0000 0.12722(2) 0.01498(7) Uani 1 2 d S T P
C3 C 0.68705(12) 0.6709(14) 0.5972(5) 0.0342(13) Uani 0.5 1 d . . P
N2 N 0.68705(12) 0.6709(14) 0.5972(5) 0.0342(13) Uani 0.5 1 d . . P
Pb04 Pb 0.5000 1.5000 0.5000 0.01665(9) Uani 1 4 d S T P
C4 C 0.69622(17) 0.840(2) 0.5061(7) 0.063(2) Uani 1 1 d . . .
Pb05 Pb 0.62934(2) 0.5000 0.10926(2) 0.01617(7) Uani 1 2 d S T P
Br06 Br 0.63399(2) 0.5000 0.36977(6) 0.01320(14) Uani 1 2 d S T P
Br07 Br 0.58765(2) 1.0000 0.17174(5) 0.01263(13) Uani 1 2 d S T P
Br08 Br 0.67218(2) 0.0000 0.20143(6) 0.01420(14) Uani 1 2 d S T P
Br09 Br 0.63812(2) 2.0000 0.92035(6) 0.01426(14) Uani 1 2 d S T P
Br0A Br 0.56859(2) 1.5000 0.92942(6) 0.01436(14) Uani 1 2 d S T P
Br0B Br 0.71175(2) -0.5000 -0.04913(6) 0.01807(15) Uani 1 2 d S T P
Br0C Br 0.60596(2) 1.5000 0.63384(6) 0.01828(15) Uani 1 2 d S T P
Br0D Br 0.54885(2) 1.5000 0.36491(7) 0.01971(16) Uani 1 2 d S T P
Br0E Br 0.74290(2) -0.5000 0.29258(6) 0.01924(15) Uani 1 2 d S T P
Br0F Br 0.52370(2) 2.0000 0.65622(7) 0.02293(17) Uani 1 2 d S T P

loop_
_atom_site_aniso_label
_atom_site_aniso_U_11
_atom_site_aniso_U_22
_atom_site_aniso_U_33
_atom_site_aniso_U_23
_atom_site_aniso_U_13
_atom_site_aniso_U_12
Pb01 0.01313(14) 0.01505(12) 0.01001(14) 0.000 -0.00253(10) 0.000
N1 0.026(4) 0.038(5) 0.044(5) 0.000 0.009(4) 0.000
C5 0.026(4) 0.038(5) 0.044(5) 0.000 0.009(4) 0.000
C1 0.055(5) 0.063(5) 0.068(6) 0.000(5) 0.015(4) -0.001(4)
Pb02 0.01475(15) 0.01770(12) 0.01109(14) 0.000 0.00060(10) 0.000
C2 0.044(4) 0.063(5) 0.058(5) 0.001(4) 0.000(4) 0.001(4)
Pb03 0.01218(15) 0.01542(12) 0.01717(15) 0.000 0.00098(11) 0.000
C3 0.024(3) 0.042(3) 0.034(3) 0.000(3) -0.005(2) -0.005(3)
N2 0.024(3) 0.042(3) 0.034(3) 0.000(3) -0.005(2) -0.005(3)
Pb04 0.0112(2) 0.01532(17) 0.0227(2) 0.000 -0.00143(15) 0.000
C4 0.049(5) 0.074(6) 0.061(5) -0.015(5) -0.012(4) 0.012(4)
Pb05 0.01567(15) 0.01795(13) 0.01495(14) 0.000 0.00203(11) 0.000
Br06 0.0115(3) 0.0180(3) 0.0097(3) 0.000 -0.0008(3) 0.000
Br07 0.0116(3) 0.0166(3) 0.0091(3) 0.000 -0.0012(2) 0.000
Br08 0.0097(3) 0.0189(3) 0.0133(3) 0.000 -0.0017(3) 0.000
Br09 0.0119(4) 0.0193(3) 0.0107(3) 0.000 -0.0023(3) 0.000
Br0A 0.0139(4) 0.0172(3) 0.0116(3) 0.000 0.0000(3) 0.000
Br0B 0.0116(4) 0.0220(3) 0.0196(4) 0.000 -0.0025(3) 0.000
Br0C 0.0247(4) 0.0201(3) 0.0103(3) 0.000 0.0033(3) 0.000
Br0D 0.0116(4) 0.0205(3) 0.0275(4) 0.000 0.0039(3) 0.000
Br0E 0.0164(4) 0.0223(3) 0.0174(4) 0.000 -0.0046(3) 0.000
Br0F 0.0174(4) 0.0218(3) 0.0265(4) 0.000 -0.0104(3) 0.000

loop_
_atom_type_symbol
_atom_type_description
_atom_type_scat_dispersion_real
_atom_type_scat_dispersion_imag
_atom_type_scat_source
C C 0.0033 0.0016 'International Tables Vol C Tables 4.2.6.8 and 6.1.1.4'
N N 0.0061 0.0033 'International Tables Vol C Tables 4.2.6.8 and 6.1.1.4'
Br Br -0.2901 2.4595 'International Tables Vol C Tables 4.2.6.8 and 6.1.1.4'
Pb Pb -3.3944 10.1111 'International Tables Vol C Tables 4.2.6.8 and 6.1.1.4'

loop_
_geom_angle_atom_site_label_1
_geom_angle_atom_site_label_2
_geom_angle_atom_site_label_3
_geom_angle
_geom_angle_site_symmetry_1
_geom_angle_site_symmetry_3
Br09 Pb01 Br0A 86.455(17) . 1_565
Br09 Pb01 Br0A 86.457(17) . .
Br0A Pb01 Br0A 94.77(2) 1_565 .
Br09 Pb01 Br0C 90.579(18) . 1_565
Br0A Pb01 Br0C 87.386(14) 1_565 1_565
Br0A Pb01 Br0C 176.22(2) . 1_565
Br09 Pb01 Br0C 90.578(18) . .
Br0A Pb01 Br0C 176.22(2) 1_565 .
Br0A Pb01 Br0C 87.387(13) . .
Br0C Pb01 Br0C 90.298(19) 1_565 .
Br09 Pb01 Br0F 174.21(2) . .
Br0A Pb01 Br0F 89.625(18) 1_565 .
Br0A Pb01 Br0F 89.623(18) . .
Br0C Pb01 Br0F 93.505(19) 1_565 .
Br0C Pb01 Br0F 93.506(19) . .
C1 N1 C1 119.1(10) 2_657 .
C1 N1 N1 120.5(5) 2_657 5_677
C1 N1 N1 120.5(5) . 5_677
C1 N1 C5 120.5(5) 2_657 5_677
C1 N1 C5 120.5(5) . 5_677
N1 N1 C5 0.000(4) 5_677 5_677
N1 C1 C1 120.5(5) . 6_585
Br07 Pb02 Br06 79.343(17) . .
Br07 Pb02 Br06 79.343(17) . 1_565
Br06 Pb02 Br06 93.41(2) . 1_565
Br07 Pb02 Br0D 79.621(18) . 1_545
Br06 Pb02 Br0D 84.284(14) . 1_545
Br06 Pb02 Br0D 158.90(2) 1_565 1_545
Br07 Pb02 Br0D 79.621(18) . .
Br06 Pb02 Br0D 158.90(2) . .
Br06 Pb02 Br0D 84.285(14) 1_565 .
Br0D Pb02 Br0D 90.36(2) 1_545 .
C3 C2 C2 121.3(5) . 6_575
Br08 Pb03 Br0E 86.838(18) . 1_565
Br08 Pb03 Br0E 86.838(18) . .
Br0E Pb03 Br0E 93.97(2) 1_565 .
Br08 Pb03 Br0B 91.951(18) . .
Br0E Pb03 Br0B 177.546(18) 1_565 .
Br0E Pb03 Br0B 88.090(15) . .
Br08 Pb03 Br0B 91.949(18) . 1_565
Br0E Pb03 Br0B 88.089(15) 1_565 1_565
Br0E Pb03 Br0B 177.546(18) . 1_565
Br0B Pb03 Br0B 89.82(2) . 1_565
Br08 Pb03 Br0B 179.91(2) . 7_645
Br0E Pb03 Br0B 93.100(18) 1_565 7_645
Br0E Pb03 Br0B 93.100(18) . 7_645
Br0B Pb03 Br0B 88.114(17) . 7_645
Br0B Pb03 Br0B 88.115(18) 1_565 7_645
C2 C3 C4 117.7(7) . .
C2 C3 N2 121.3(5) . 6_565
C4 C3 N2 121.0(4) . 6_565
C2 C3 C3 121.3(5) . 6_565
C4 C3 C3 121.0(4) . 6_565
N2 C3 C3 0.0 6_565 6_565
Br0D Pb04 Br0D 180.000(15) . 5_686
Br0D Pb04 Br0F 94.506(19) . .
Br0D Pb04 Br0F 85.494(19) 5_686 .
Br0D Pb04 Br0F 85.497(19) . 5_686
Br0D Pb04 Br0F 94.503(19) 5_686 5_686
Br0F Pb04 Br0F 180.0 . 5_686
Br0D Pb04 Br0F 85.497(19) . 5_696
Br0D Pb04 Br0F 94.503(19) 5_686 5_696
Br0F Pb04 Br0F 87.46(2) . 5_696
Br0F Pb04 Br0F 92.54(2) 5_686 5_696
Br0D Pb04 Br0F 94.503(19) . 1_545
Br0D Pb04 Br0F 85.497(19) 5_686 1_545
Br0F Pb04 Br0F 92.54(2) . 1_545
Br0F Pb04 Br0F 87.46(2) 5_686 1_545
Br0F Pb04 Br0F 180.0 5_696 1_545
C4 C4 C3 121.0(4) 6_575 .
Br07 Pb05 Br07 89.096(19) 1_545 .
Br07 Pb05 Br08 145.177(19) 1_545 1_565
Br07 Pb05 Br08 80.652(15) . 1_565
Br07 Pb05 Br08 80.652(15) 1_545 .
Br07 Pb05 Br08 145.178(19) . .
Br08 Pb05 Br08 88.996(19) 1_565 .
Br07 Pb05 Br06 74.285(16) 1_545 .
Br07 Pb05 Br06 74.285(16) . .
Br08 Pb05 Br06 70.909(16) 1_565 .
Br08 Pb05 Br06 70.909(16) . .
Br07 Pb05 Br09 80.607(14) 1_545 1_534
Br07 Pb05 Br09 141.961(19) . 1_534
Br08 Pb05 Br09 126.410(19) 1_565 1_534
Br08 Pb05 Br09 69.120(16) . 1_534
Br06 Pb05 Br09 135.463(10) . 1_534
Br07 Pb05 Br09 141.96(2) 1_545 1_544
Br07 Pb05 Br09 80.608(14) . 1_544
Br08 Pb05 Br09 69.120(16) 1_565 1_544
Br08 Pb05 Br09 126.409(19) . 1_544
Br06 Pb05 Br09 135.463(10) . 1_544
Br09 Pb05 Br09 85.327(18) 1_534 1_544
Pb02 Br06 Pb02 93.41(2) . 1_545
Pb02 Br06 Pb05 101.830(17) . .
Pb02 Br06 Pb05 101.831(17) 1_545 .
Pb02 Br07 Pb05 104.513(18) . 1_565
Pb02 Br07 Pb05 104.512(18) . .
Pb05 Br07 Pb05 89.094(19) 1_565 .
Pb03 Br08 Pb05 118.831(17) . .
Pb03 Br08 Pb05 118.831(17) . 1_545
Pb05 Br08 Pb05 88.995(19) . 1_545
Pb01 Br09 Pb05 103.130(18) . 1_576
Pb01 Br09 Pb05 103.130(18) . 1_566
Pb05 Br09 Pb05 85.327(18) 1_576 1_566
Pb01 Br0A Pb01 94.76(2) . 1_545
Pb03 Br0B Pb03 89.82(2) . 1_545
Pb03 Br0B Pb03 91.887(17) . 7_645
Pb03 Br0B Pb03 91.887(18) 1_545 7_645
Pb01 Br0C Pb01 90.299(19) 1_545 .
Pb04 Br0D Pb02 117.980(19) . 1_565
Pb04 Br0D Pb02 117.981(19) . .
Pb02 Br0D Pb02 90.36(2) 1_565 .
Pb03 Br0E Pb03 93.97(2) 1_545 .
Pb04 Br0F Pb04 92.54(2) . 1_565
Pb04 Br0F Pb01 124.546(17) . .
Pb04 Br0F Pb01 124.546(17) 1_565 .

loop_
_geom_bond_atom_site_label_1
_geom_bond_atom_site_label_2
_geom_bond_distance
_geom_bond_site_symmetry_2
Pb01 Br09 2.8572(7) .
Pb01 Br0A 2.9526(5) 1_565
Pb01 Br0A 2.9526(5) .
Pb01 Br0C 3.0648(5) 1_565
Pb01 Br0C 3.0648(5) .
Pb01 Br0F 3.1451(8) .
N1 C1 1.387(10) 2_657
N1 C1 1.388(10) .
N1 N1 1.513(17) 5_677
N1 C5 1.513(17) 5_677
C1 C1 1.425(19) 6_585
Pb02 Br07 2.8899(7) .
Pb02 Br06 2.9853(5) .
Pb02 Br06 2.9853(5) 1_565
Pb02 Br0D 3.0631(5) 1_545
Pb02 Br0D 3.0631(5) .
C2 C3 1.389(10) .
C2 C2 1.419(18) 6_575
Pb03 Br08 2.9326(7) .
Pb03 Br0E 2.9716(5) 1_565
Pb03 Br0E 2.9717(5) .
Pb03 Br0B 3.0776(6) .
Pb03 Br0B 3.0776(6) 1_565
Pb03 Br0B 3.1019(8) 7_645
C3 C4 1.431(11) .
C3 N2 1.485(12) 6_565
C3 C3 1.485(12) 6_565
Pb04 Br0D 2.9926(7) .
Pb04 Br0D 2.9926(7) 5_686
Pb04 Br0F 3.0069(5) .
Pb04 Br0F 3.0069(5) 5_686
Pb04 Br0F 3.0069(5) 5_696
Pb04 Br0F 3.0069(5) 1_545
C4 C4 1.388(19) 6_575
Pb05 Br07 3.0973(5) 1_545
Pb05 Br07 3.0974(5) .
Pb05 Br08 3.1000(5) 1_565
Pb05 Br08 3.1001(5) .
Pb05 Br06 3.1155(7) .
Pb05 Br09 3.2062(5) 1_534
Pb05 Br09 3.2062(5) 1_544
Br06 Pb02 2.9854(5) 1_545
Br07 Pb05 3.0974(5) 1_565
Br08 Pb05 3.1001(5) 1_545
Br09 Pb05 3.2062(5) 1_576
Br09 Pb05 3.2062(5) 1_566
Br0A Pb01 2.9527(5) 1_545
Br0B Pb03 3.0777(6) 1_545
Br0B Pb03 3.1018(8) 7_645
Br0C Pb01 3.0648(5) 1_545
Br0D Pb02 3.0631(5) 1_565
Br0E Pb03 2.9716(5) 1_545
Br0F Pb04 3.0069(5) 1_565
